data_4303641
loop_
_publ_author_name
'Libor Dost\'al'
'Roman Jambor'
'Ale\<s R\%u\<zi\<cka'
'Robert Jir\'asko'
'V\'aclav Locha\<r'
'Ludv\'ik Bene\<s'
'Frank de Proft'

_publ_section_title
;
Nonconventional Behavior of NCN-Chelated Organoantimony(III) Sulfide and
Isolation of Cyclic Organoantimony(III) Bis(pentasulfide)
;
_journal_name_full 'Inorganic Chemistry'
_journal_page_first 10495
_journal_page_last 10497
_journal_paper_doi 10.1021/ic901873k
_journal_volume 48
_journal_year 2009
_chemical_formula_moiety 'C24 H38 N4 S10 Sb2'
_chemical_formula_sum 'C24 H38 N4 S10 Sb2'
_chemical_formula_weight 946.68
_chemical_name_systematic
;
 ?
;
_space_group_IT_number 43
_symmetry_cell_setting orthorhombic
_symmetry_space_group_name_Hall 'F 2 -2d'
_symmetry_space_group_name_H-M 'F d d 2'
_atom_sites_solution_hydrogens geom
_atom_sites_solution_primary direct
_atom_sites_solution_secondary difmap
_audit_creation_method SHELXL-97
_cell_angle_alpha 90.00
_cell_angle_beta 90.00
_cell_angle_gamma 90.00
_cell_formula_units_Z 16
_cell_length_a 18.2391(8)
_cell_length_b 19.4562(11)
_cell_length_c 41.2517(8)
_cell_measurement_reflns_used 60387
_cell_measurement_temperature 150(1)
_cell_measurement_theta_max 27.5
_cell_measurement_theta_min 1
_cell_volume 14638.7(11)
_computing_cell_refinement 'COLLECT and DENZO'
_computing_data_collection 'COLLECT (Hooft, 1998) and DENZO (Otwinowski & Minor, 1997)'
_computing_data_reduction 'COLLECT and DENZO'
_computing_molecular_graphics 'PLATON (Spek, 2003)'
_computing_publication_material 'SHELXL-97 (Sheldrick, 1997)'
_computing_structure_refinement 'SHELXL-97 (Sheldrick, 1997)'
_computing_structure_solution 'SIR92 (Altomare et al., 1994)'
_diffrn_ambient_temperature 150(1)
_diffrn_detector_area_resol_mean 9.091
_diffrn_measured_fraction_theta_full 0.998
_diffrn_measured_fraction_theta_max 0.998
_diffrn_measurement_device_type 'Bruker Nonius KappaCCD area detector'
_diffrn_measurement_method '\f and \w scans to fill the Ewald sphere'
_diffrn_radiation_monochromator graphite
_diffrn_radiation_source 'fine-focus sealed tube'
_diffrn_radiation_type MoK\a
_diffrn_radiation_wavelength 0.71073
_diffrn_reflns_av_R_equivalents 0.0823
_diffrn_reflns_av_sigmaI/netI 0.0436
_diffrn_reflns_limit_h_max 23
_diffrn_reflns_limit_h_min -22
_diffrn_reflns_limit_k_max 25
_diffrn_reflns_limit_k_min -24
_diffrn_reflns_limit_l_max 53
_diffrn_reflns_limit_l_min -53
_diffrn_reflns_number 60294
_diffrn_reflns_theta_full 27.50
_diffrn_reflns_theta_max 27.50
_diffrn_reflns_theta_min 3.22
_diffrn_standards_number 0
_exptl_absorpt_coefficient_mu 2.070
_exptl_absorpt_correction_T_max 0.842
_exptl_absorpt_correction_T_min 0.755
_exptl_absorpt_correction_type integration
_exptl_absorpt_process_details
;
Gaussian integration (Coppens, 1970)
;
_exptl_crystal_colour yellow
_exptl_crystal_density_diffrn 1.718
_exptl_crystal_density_method 'not measured'
_exptl_crystal_description block
_exptl_crystal_F_000 7552
_exptl_crystal_size_max 0.17
_exptl_crystal_size_mid 0.12
_exptl_crystal_size_min 0.10
_refine_diff_density_max 2.062
_refine_diff_density_min -0.539
_refine_diff_density_rms 0.143
_refine_ls_abs_structure_details 'Flack H D (1983), Acta Cryst. A39, 876-881'
_refine_ls_abs_structure_Flack 0.00
_refine_ls_extinction_method none
_refine_ls_goodness_of_fit_ref 1.073
_refine_ls_hydrogen_treatment constr
_refine_ls_matrix_type full
_refine_ls_number_parameters 363
_refine_ls_number_reflns 8411
_refine_ls_number_restraints 1
_refine_ls_restrained_S_all 1.073
_refine_ls_R_factor_all 0.0673
_refine_ls_R_factor_gt 0.0455
_refine_ls_shift/su_max 0.001
_refine_ls_shift/su_mean 0.000
_refine_ls_structure_factor_coef Fsqd
_refine_ls_weighting_details 'calc w=1/[\s^2^(Fo^2^)+(0.0478P)^2^+168.8000P] where P=(Fo^2^+2Fc^2^)/3'
_refine_ls_weighting_scheme calc
_refine_ls_wR_factor_gt 0.1025
_refine_ls_wR_factor_ref 0.1146
_reflns_number_gt 6675
_reflns_number_total 8411
_reflns_threshold_expression >2sigma(I)
_cod_data_source_file ic901873k_si_001_2.cif
_cod_data_source_block 2
_cod_original_cell_volume 14638.6(3)
_cod_database_code 4303641

loop_
_symmetry_equiv_pos_as_xyz
'x, y, z'
'-x, -y, z'
'-x+1/4, y+1/4, z+1/4'
'x+1/4, -y+1/4, z+1/4'
'x, y+1/2, z+1/2'
'-x, -y+1/2, z+1/2'
'-x+1/4, y+3/4, z+3/4'
'x+1/4, -y+3/4, z+3/4'
'x+1/2, y, z+1/2'
'-x+1/2, -y, z+1/2'
'-x+3/4, y+1/4, z+3/4'
'x+3/4, -y+1/4, z+3/4'
'x+1/2, y+1/2, z'
'-x+1/2, -y+1/2, z'
'-x+3/4, y+3/4, z+1/4'
'x+3/4, -y+3/4, z+1/4'

loop_
_atom_site_label
_atom_site_type_symbol
_atom_site_fract_x
_atom_site_fract_y
_atom_site_fract_z
_atom_site_U_iso_or_equiv
_atom_site_adp_type
_atom_site_occupancy
_atom_site_symmetry_multiplicity
_atom_site_calc_flag
_atom_site_refinement_flags
_atom_site_disorder_assembly
_atom_site_disorder_group
Sb1 Sb 0.0000 0.0000 0.101620(16) 0.0283(2) Uani 1 2 d S . .
C14 C 0.1712(4) -0.0356(4) 0.2304(2) 0.044(2) Uani 1 1 d . . .
H14A H 0.1743 -0.0574 0.2095 0.066 Uiso 1 1 calc R . .
H14B H 0.1488 -0.0665 0.2455 0.066 Uiso 1 1 calc R . .
H14C H 0.2196 -0.0240 0.2377 0.066 Uiso 1 1 calc R . .
Sb2 Sb 0.0000 0.0000 0.211234(18) 0.0263(2) Uani 1 2 d S . .
Sb1' Sb 0.0000 0.5000 0.092088(15) 0.02202(18) Uani 1 2 d S . .
Sb2' Sb 0.0000 0.5000 0.198318(15) 0.02157(18) Uani 1 2 d S . .
C1' C 0.0000 0.5000 0.0408(3) 0.025(3) Uani 1 2 d S . .
N2 N 0.1268(4) 0.0272(3) 0.22776(16) 0.0341(14) Uani 1 1 d . . .
C4' C 0.0000 0.5000 -0.0268(3) 0.025(3) Uani 1 2 d S . .
H4' H 0.0000 0.5000 -0.0494 0.030 Uiso 1 2 calc SR . .
C9 C 0.0597(5) 0.0255(4) 0.2793(2) 0.0356(19) Uani 1 1 d . . .
C12 C 0.1200(5) 0.0600(4) 0.2594(2) 0.040(2) Uani 1 1 d . . .
H12A H 0.1084 0.1083 0.2566 0.048 Uiso 1 1 calc . . .
H12B H 0.1662 0.0568 0.2709 0.048 Uiso 1 1 calc . . .
C5 C 0.1074(5) 0.0788(5) 0.0529(2) 0.042(2) Uani 1 1 d . . .
H5A H 0.1503 0.0501 0.0562 0.051 Uiso 1 1 calc . . .
H5B H 0.1224 0.1191 0.0408 0.051 Uiso 1 1 calc . . .
C7 C 0.1348(4) 0.1137(5) 0.1085(2) 0.043(2) Uani 1 1 d . . .
H7A H 0.1649 0.0735 0.1108 0.065 Uiso 1 1 calc R . .
H7B H 0.1132 0.1250 0.1290 0.065 Uiso 1 1 calc R . .
H7C H 0.1643 0.1514 0.1011 0.065 Uiso 1 1 calc R . .
C4 C 0.0000 0.0000 -0.0183(4) 0.053(5) Uani 1 2 d S . .
H4 H 0.0000 0.0000 -0.0408 0.063 Uiso 1 2 calc SR . .
C3 C 0.0512(7) 0.0377(5) -0.0007(2) 0.051(3) Uani 1 1 d . . .
H3 H 0.0869 0.0626 -0.0117 0.061 Uiso 1 1 calc R . .
C10 C 0.0598(6) 0.0242(5) 0.3125(2) 0.042(2) Uani 1 1 d . . .
H10 H 0.1003 0.0396 0.3241 0.051 Uiso 1 1 calc R . .
C2 C 0.0501(5) 0.0390(4) 0.0336(2) 0.038(2) Uani 1 1 d . . .
C8' C 0.0000 0.5000 0.2501(3) 0.027(3) Uani 1 2 d S . .
N2' N 0.0682(3) 0.6038(3) 0.21477(14) 0.0281(13) Uani 1 1 d . . .
C10' C 0.0486(4) 0.5419(4) 0.29967(18) 0.0275(16) Uani 1 1 d . . .
H10' H 0.0806 0.5700 0.3112 0.033 Uiso 1 1 calc R . .
C14' C 0.1268 0.6214 0.1905(2) 0.047(2) Uani 1 1 d . . .
H14D H 0.1044 0.6338 0.1703 0.070 Uiso 1 1 calc R . .
H14E H 0.1581 0.5823 0.1874 0.070 Uiso 1 1 calc R . .
H14F H 0.1553 0.6593 0.1985 0.070 Uiso 1 1 calc R . .
C12' C 0.1023(4) 0.5841(4) 0.24614(17) 0.0310(17) Uani 1 1 d . . .
H12C H 0.1156 0.6251 0.2581 0.037 Uiso 1 1 calc . . .
H12D H 0.1466 0.5578 0.2421 0.037 Uiso 1 1 calc . . .
C13' C 0.0169(5) 0.6630(4) 0.2198(2) 0.043(2) Uani 1 1 d . . .
H13A H -0.0048 0.6756 0.1994 0.064 Uiso 1 1 calc R . .
H13B H 0.0435 0.7014 0.2284 0.064 Uiso 1 1 calc R . .
H13C H -0.0210 0.6499 0.2347 0.064 Uiso 1 1 calc R . .
C9' C 0.0490(4) 0.5413(4) 0.26606(19) 0.0289(17) Uani 1 1 d . . .
C11' C 0.0000 0.5000 0.3154(3) 0.035(3) Uani 1 2 d S . .
H11' H 0.0000 0.5000 0.3379 0.042 Uiso 1 2 calc SR . .
C13 C 0.1627(5) 0.0754(5) 0.2045(2) 0.044(2) Uani 1 1 d . . .
H13D H 0.1660 0.0541 0.1836 0.065 Uiso 1 1 calc R . .
H13E H 0.2110 0.0864 0.2121 0.065 Uiso 1 1 calc R . .
H13F H 0.1342 0.1167 0.2029 0.065 Uiso 1 1 calc R . .
N1 N 0.0770(4) 0.1001(4) 0.08496(17) 0.0404(16) Uani 1 1 d . . .
C5' C 0.1125(4) 0.5712(4) 0.04363(18) 0.0308(18) Uani 1 1 d . . .
H5'1 H 0.1581 0.5730 0.0316 0.037 Uiso 1 1 calc . . .
H5'2 H 0.0962 0.6180 0.0474 0.037 Uiso 1 1 calc . . .
C3' C 0.0550(4) 0.5332(4) -0.00902(19) 0.0278(17) Uani 1 1 d . . .
H3' H 0.0922 0.5557 -0.0202 0.033 Uiso 1 1 calc R . .
C2' C 0.0561(4) 0.5338(4) 0.02412(18) 0.0241(16) Uani 1 1 d . . .
C8 C 0.0000 0.0000 0.2628(3) 0.029(3) Uani 1 2 d S . .
C6 C 0.0302(6) 0.1620(4) 0.0804(2) 0.050(2) Uani 1 1 d . . .
H6A H -0.0075 0.1521 0.0649 0.075 Uiso 1 1 calc R . .
H6B H 0.0598 0.1994 0.0728 0.075 Uiso 1 1 calc R . .
H6C H 0.0082 0.1743 0.1008 0.075 Uiso 1 1 calc R . .
S5' S 0.12937(11) 0.43814(11) 0.20550(5) 0.0336(4) Uani 1 1 d . . .
S4 S 0.01692(14) -0.16934(12) 0.17210(5) 0.0426(5) Uani 1 1 d . . .
S3 S 0.12198(14) -0.17929(12) 0.15528(6) 0.0541(6) Uani 1 1 d . . .
S2 S 0.15820(12) -0.08421(14) 0.14090(5) 0.0508(6) Uani 1 1 d . . .
S5 S 0.01959(12) -0.13543(10) 0.21873(5) 0.0342(4) Uani 1 1 d . . .
S1 S 0.12552(11) -0.06919(11) 0.09435(6) 0.0394(5) Uani 1 1 d . . .
S1' S 0.03073(11) 0.36687(10) 0.08279(5) 0.0320(4) Uani 1 1 d . . .
S4' S 0.16436(11) 0.42663(13) 0.15877(5) 0.0442(5) Uani 1 1 d . . .
S2' S 0.03412(14) 0.32855(11) 0.12868(5) 0.0434(5) Uani 1 1 d . . .
S3' S 0.14016(15) 0.32877(12) 0.14416(6) 0.0576(7) Uani 1 1 d . . .
C1 C 0.0000 0.0000 0.0515(3) 0.026(3) Uani 1 2 d S . .
C6' C 0.1569(4) 0.5856(4) 0.0990(2) 0.0369(18) Uani 1 1 d . . .
H6'1 H 0.1642 0.5621 0.1192 0.055 Uiso 1 1 calc R . .
H6'2 H 0.1239 0.6235 0.1022 0.055 Uiso 1 1 calc R . .
H6'3 H 0.2030 0.6024 0.0912 0.055 Uiso 1 1 calc R . .
N1' N 0.1249(3) 0.5370(3) 0.07487(14) 0.0263(13) Uani 1 1 d . . .
C7' C 0.1756(4) 0.4773(4) 0.0706(2) 0.0373(18) Uani 1 1 d . . .
H7'1 H 0.1832 0.4552 0.0911 0.056 Uiso 1 1 calc R . .
H7'2 H 0.2217 0.4933 0.0623 0.056 Uiso 1 1 calc R . .
H7'3 H 0.1544 0.4452 0.0556 0.056 Uiso 1 1 calc R . .
C11 C 0.0000 0.0000 0.3281(4) 0.056(5) Uani 1 2 d S . .
H11 H 0.0000 0.0000 0.3506 0.067 Uiso 1 2 calc SR . .

loop_
_atom_site_aniso_label
_atom_site_aniso_U_11
_atom_site_aniso_U_22
_atom_site_aniso_U_33
_atom_site_aniso_U_23
_atom_site_aniso_U_13
_atom_site_aniso_U_12
Sb1 0.0246(4) 0.0245(4) 0.0359(5) 0.000 0.000 0.0003(3)
C14 0.018(4) 0.048(5) 0.065(6) 0.006(4) -0.002(4) 0.000(4)
Sb2 0.0212(4) 0.0229(4) 0.0349(4) 0.000 0.000 0.0008(3)
Sb1' 0.0179(4) 0.0201(4) 0.0281(4) 0.000 0.000 -0.0006(3)
Sb2' 0.0187(4) 0.0202(4) 0.0258(4) 0.000 0.000 -0.0026(3)
C1' 0.019(7) 0.014(7) 0.042(7) 0.000 0.000 0.007(4)
N2 0.027(3) 0.032(3) 0.043(4) -0.001(3) -0.001(3) -0.004(3)
C4' 0.028(6) 0.026(7) 0.021(6) 0.000 0.000 0.009(4)
C9 0.040(5) 0.024(4) 0.043(5) -0.004(3) 0.002(4) 0.003(4)
C12 0.036(5) 0.037(5) 0.046(5) -0.008(4) -0.006(4) -0.006(4)
C5 0.038(5) 0.047(5) 0.042(5) 0.006(4) 0.001(4) -0.006(4)
C7 0.039(5) 0.042(5) 0.049(5) 0.006(4) -0.012(4) -0.011(4)
C4 0.083(13) 0.041(9) 0.035(8) 0.000 0.000 0.012(8)
C3 0.075(7) 0.037(5) 0.040(5) 0.008(4) 0.015(5) 0.000(5)
C10 0.056(6) 0.030(4) 0.040(5) -0.002(3) -0.012(4) -0.003(4)
C2 0.053(5) 0.024(4) 0.038(4) 0.002(3) 0.005(4) -0.010(4)
C8' 0.019(7) 0.018(7) 0.045(7) 0.000 0.000 -0.005(4)
N2' 0.031(3) 0.024(3) 0.029(3) 0.001(2) -0.002(2) -0.014(3)
C10' 0.030(4) 0.022(4) 0.030(4) -0.009(3) -0.005(3) -0.008(3)
C14' 0.055(5) 0.047(5) 0.037(4) 0.000 0.000 -0.031(5)
C12' 0.032(4) 0.034(4) 0.027(4) -0.009(3) 0.001(3) -0.017(4)
C13' 0.065(6) 0.021(4) 0.043(5) -0.001(4) -0.008(4) 0.008(4)
C9' 0.025(4) 0.030(4) 0.032(4) -0.002(3) 0.000(3) -0.002(3)
C11' 0.044(8) 0.043(8) 0.017(6) 0.000 0.000 -0.001(5)
C13 0.037(4) 0.050(5) 0.044(5) 0.008(4) 0.008(4) -0.010(4)
N1 0.049(4) 0.035(4) 0.038(4) 0.000(3) 0.000(3) -0.008(3)
C5' 0.027(4) 0.034(4) 0.032(4) 0.002(3) 0.000(3) -0.010(3)
C3' 0.023(4) 0.031(4) 0.029(4) 0.003(3) 0.004(3) 0.003(3)
C2' 0.017(3) 0.016(4) 0.039(4) 0.005(3) -0.001(3) -0.002(3)
C8 0.026(8) 0.029(8) 0.033(7) 0.000 0.000 0.001(4)
C6 0.075(7) 0.029(5) 0.046(5) 0.002(4) -0.005(5) 0.002(5)
S5' 0.0272(9) 0.0407(11) 0.0330(10) 0.0000(8) -0.0019(7) 0.0081(9)
S4 0.0560(13) 0.0345(11) 0.0374(10) -0.0026(9) -0.0054(9) -0.0024(10)
S3 0.0709(14) 0.0465(11) 0.0449(13) 0.0103(10) 0.0102(11) 0.0311(11)
S2 0.0373(12) 0.0668(15) 0.0483(14) 0.0044(10) 0.0005(9) 0.0061(11)
S5 0.0366(10) 0.0298(10) 0.0361(10) -0.0005(8) -0.0045(8) 0.0053(8)
S1 0.0366(11) 0.0404(11) 0.0412(11) 0.0055(9) 0.0059(9) 0.0110(9)
S1' 0.0359(11) 0.0263(9) 0.0337(9) -0.0022(8) 0.0017(8) 0.0046(9)
S4' 0.0297(10) 0.0643(14) 0.0387(11) -0.0012(9) 0.0031(8) 0.0065(10)
S2' 0.0660(15) 0.0271(10) 0.0372(11) 0.0040(8) 0.0017(10) -0.0027(10)
S3' 0.0720(15) 0.0528(13) 0.0480(14) -0.0112(11) -0.0146(11) 0.0409(12)
C1 0.030(8) 0.026(7) 0.023(6) 0.000 0.000 0.011(4)
C6' 0.028(4) 0.044(5) 0.039(4) -0.003(4) -0.006(3) -0.020(4)
N1' 0.021(3) 0.027(3) 0.031(3) -0.001(2) 0.001(2) -0.002(3)
C7' 0.023(4) 0.045(5) 0.044(4) 0.001(4) 0.002(3) 0.000(3)
C11 0.102(15) 0.038(10) 0.028(8) 0.000 0.000 0.001(8)

loop_
_atom_type_symbol
_atom_type_description
_atom_type_scat_dispersion_real
_atom_type_scat_dispersion_imag
_atom_type_scat_source
C C 0.0033 0.0016 'International Tables Vol C Tables 4.2.6.8 and 6.1.1.4'
H H 0.0000 0.0000 'International Tables Vol C Tables 4.2.6.8 and 6.1.1.4'
N N 0.0061 0.0033 'International Tables Vol C Tables 4.2.6.8 and 6.1.1.4'
S S 0.1246 0.1234 'International Tables Vol C Tables 4.2.6.8 and 6.1.1.4'
Sb Sb -0.5866 1.5461 'International Tables Vol C Tables 4.2.6.8 and 6.1.1.4'

loop_
_exptl_crystal_face_index_h
_exptl_crystal_face_index_k
_exptl_crystal_face_index_l
_exptl_crystal_face_perp_dist
0 0 1 0.031
0 0 -1 0.081
-1 0 -1 0.085
-1 0 1 0.071
1 0 1 0.065
1 0 -1 0.092
0 1 0 0.037
0 -1 0 0.050

loop_
_geom_angle_atom_site_label_1
_geom_angle_atom_site_label_2
_geom_angle_atom_site_label_3
_geom_angle
_geom_angle_site_symmetry_1
_geom_angle_site_symmetry_3
_geom_angle_publ_flag
C1 Sb1 N1 74.03(16) . . ?
C1 Sb1 N1 74.03(16) . 2 ?
N1 Sb1 N1 148.1(3) . 2 ?
C1 Sb1 S1 83.55(5) . . ?
N1 Sb1 S1 83.12(18) . . ?
N1 Sb1 S1 93.33(18) 2 . ?
C1 Sb1 S1 83.55(5) . 2 ?
N1 Sb1 S1 93.33(18) . 2 ?
N1 Sb1 S1 83.12(18) 2 2 ?
S1 Sb1 S1 167.11(11) . 2 ?
N2 C14 H14A 109.5 . . ?
N2 C14 H14B 109.5 . . ?
H14A C14 H14B 109.5 . . ?
N2 C14 H14C 109.5 . . ?
H14A C14 H14C 109.5 . . ?
H14B C14 H14C 109.5 . . ?
C8 Sb2 N2 73.97(16) . . ?
C8 Sb2 N2 73.97(16) . 2 ?
N2 Sb2 N2 147.9(3) . 2 ?
C8 Sb2 S5 83.37(5) . 2 ?
N2 Sb2 S5 83.25(16) . 2 ?
N2 Sb2 S5 93.08(16) 2 2 ?
C8 Sb2 S5 83.37(5) . . ?
N2 Sb2 S5 93.08(16) . . ?
N2 Sb2 S5 83.25(16) 2 . ?
S5 Sb2 S5 166.74(10) 2 . ?
C1' Sb1' N1' 73.45(14) . 2_565 ?
C1' Sb1' N1' 73.45(14) . . ?
N1' Sb1' N1' 146.9(3) 2_565 . ?
C1' Sb1' S1' 81.77(5) . 2_565 ?
N1' Sb1' S1' 92.73(14) 2_565 2_565 ?
N1' Sb1' S1' 82.58(15) . 2_565 ?
C1' Sb1' S1' 81.77(5) . . ?
N1' Sb1' S1' 82.58(15) 2_565 . ?
N1' Sb1' S1' 92.73(14) . . ?
S1' Sb1' S1' 163.53(10) 2_565 . ?
C8' Sb2' N2' 74.03(14) . . ?
C8' Sb2' N2' 74.03(14) . 2_565 ?
N2' Sb2' N2' 148.1(3) . 2_565 ?
C8' Sb2' S5' 83.62(5) . . ?
N2' Sb2' S5' 83.85(15) . . ?
N2' Sb2' S5' 92.63(15) 2_565 . ?
C8' Sb2' S5' 83.62(5) . 2_565 ?
N2' Sb2' S5' 92.63(15) . 2_565 ?
N2' Sb2' S5' 83.85(15) 2_565 2_565 ?
S5' Sb2' S5' 167.24(9) . 2_565 ?
C2' C1' C2' 120.8(10) 2_565 . ?
C2' C1' Sb1' 119.6(5) 2_565 . ?
C2' C1' Sb1' 119.6(5) . . ?
C12 N2 C14 110.2(7) . . ?
C12 N2 C13 109.7(7) . . ?
C14 N2 C13 109.1(7) . . ?
C12 N2 Sb2 105.1(5) . . ?
C14 N2 Sb2 111.0(5) . . ?
C13 N2 Sb2 111.6(5) . . ?
C3' C4' C3' 116.8(11) . 2_565 ?
C3' C4' H4' 121.6 . . ?
C3' C4' H4' 121.6 2_565 . ?
C10 C9 C8 119.3(9) . . ?
C10 C9 C12 123.0(8) . . ?
C8 C9 C12 117.4(8) . . ?
N2 C12 C9 110.5(7) . . ?
N2 C12 H12A 109.6 . . ?
C9 C12 H12A 109.6 . . ?
N2 C12 H12B 109.6 . . ?
C9 C12 H12B 109.6 . . ?
H12A C12 H12B 108.1 . . ?
N1 C5 C2 110.4(7) . . ?
N1 C5 H5A 109.6 . . ?
C2 C5 H5A 109.6 . . ?
N1 C5 H5B 109.6 . . ?
C2 C5 H5B 109.6 . . ?
H5A C5 H5B 108.1 . . ?
N1 C7 H7A 109.5 . . ?
N1 C7 H7B 109.5 . . ?
H7A C7 H7B 109.5 . . ?
N1 C7 H7C 109.5 . . ?
H7A C7 H7C 109.5 . . ?
H7B C7 H7C 109.5 . . ?
C3 C4 C3 117.2(14) . 2 ?
C3 C4 H4 121.4 . . ?
C3 C4 H4 121.4 2 . ?
C4 C3 C2 121.4(10) . . ?
C4 C3 H3 119.3 . . ?
C2 C3 H3 119.3 . . ?
C11 C10 C9 118.8(10) . . ?
C11 C10 H10 120.6 . . ?
C9 C10 H10 120.6 . . ?
C1 C2 C3 121.8(9) . . ?
C1 C2 C5 116.6(8) . . ?
C3 C2 C5 121.4(8) . . ?
C9' C8' C9' 122.4(12) . 2_565 ?
C9' C8' Sb2' 118.8(6) . . ?
C9' C8' Sb2' 118.8(6) 2_565 . ?
C12' N2' C13' 109.9(6) . . ?
C12' N2' C14' 109.9(5) . . ?
C13' N2' C14' 111.1(5) . . ?
C12' N2' Sb2' 103.8(4) . . ?
C13' N2' Sb2' 110.6(5) . . ?
C14' N2' Sb2' 111.2(4) . . ?
C11' C10' C9' 118.2(8) . . ?
C11' C10' H10' 120.9 . . ?
C9' C10' H10' 120.9 . . ?
N2' C14' H14D 109.5 . . ?
N2' C14' H14E 109.5 . . ?
H14D C14' H14E 109.5 . . ?
N2' C14' H14F 109.5 . . ?
H14D C14' H14F 109.5 . . ?
H14E C14' H14F 109.5 . . ?
N2' C12' C9' 110.1(6) . . ?
N2' C12' H12C 109.6 . . ?
C9' C12' H12C 109.6 . . ?
N2' C12' H12D 109.6 . . ?
C9' C12' H12D 109.6 . . ?
H12C C12' H12D 108.1 . . ?
N2' C13' H13A 109.5 . . ?
N2' C13' H13B 109.5 . . ?
H13A C13' H13B 109.5 . . ?
N2' C13' H13C 109.5 . . ?
H13A C13' H13C 109.5 . . ?
H13B C13' H13C 109.5 . . ?
C8' C9' C10' 118.9(8) . . ?
C8' C9' C12' 118.5(8) . . ?
C10' C9' C12' 122.6(7) . . ?
C10' C11' C10' 123.4(12) 2_565 . ?
C10' C11' H11' 118.3 2_565 . ?
C10' C11' H11' 118.3 . . ?
N2 C13 H13D 109.5 . . ?
N2 C13 H13E 109.5 . . ?
H13D C13 H13E 109.5 . . ?
N2 C13 H13F 109.5 . . ?
H13D C13 H13F 109.5 . . ?
H13E C13 H13F 109.5 . . ?
C7 N1 C6 110.6(7) . . ?
C7 N1 C5 111.9(7) . . ?
C6 N1 C5 109.1(7) . . ?
C7 N1 Sb1 111.4(5) . . ?
C6 N1 Sb1 110.0(5) . . ?
C5 N1 Sb1 103.6(5) . . ?
N1' C5' C2' 111.0(6) . . ?
N1' C5' H5'1 109.4 . . ?
C2' C5' H5'1 109.4 . . ?
N1' C5' H5'2 109.4 . . ?
C2' C5' H5'2 109.4 . . ?
H5'1 C5' H5'2 108.0 . . ?
C2' C3' C4' 122.5(8) . . ?
C2' C3' H3' 118.7 . . ?
C4' C3' H3' 118.7 . . ?
C3' C2' C1' 118.7(8) . . ?
C3' C2' C5' 123.5(7) . . ?
C1' C2' C5' 117.8(7) . . ?
C9 C8 C9 120.6(11) . 2 ?
C9 C8 Sb2 119.7(6) . . ?
C9 C8 Sb2 119.7(6) 2 . ?
N1 C6 H6A 109.5 . . ?
N1 C6 H6B 109.5 . . ?
H6A C6 H6B 109.5 . . ?
N1 C6 H6C 109.5 . . ?
H6A C6 H6C 109.5 . . ?
H6B C6 H6C 109.5 . . ?
S4' S5' Sb2' 102.78(10) . . ?
S5 S4 S3 109.19(14) . . ?
S4 S3 S2 108.31(13) . . ?
S1 S2 S3 107.97(15) . . ?
S4 S5 Sb2 101.94(10) . . ?
S2 S1 Sb1 102.57(11) . . ?
S2' S1' Sb1' 103.15(10) . . ?
S5' S4' S3' 108.22(14) . . ?
S1' S2' S3' 108.65(14) . . ?
S2' S3' S4' 107.41(13) . . ?
C2 C1 C2 116.3(11) 2 . ?
C2 C1 Sb1 121.8(6) 2 . ?
C2 C1 Sb1 121.8(6) . . ?
N1' C6' H6'1 109.5 . . ?
N1' C6' H6'2 109.5 . . ?
H6'1 C6' H6'2 109.5 . . ?
N1' C6' H6'3 109.5 . . ?
H6'1 C6' H6'3 109.5 . . ?
H6'2 C6' H6'3 109.5 . . ?
C5' N1' C7' 110.1(6) . . ?
C5' N1' C6' 111.1(6) . . ?
C7' N1' C6' 109.2(6) . . ?
C5' N1' Sb1' 103.9(4) . . ?
C7' N1' Sb1' 112.0(4) . . ?
C6' N1' Sb1' 110.5(4) . . ?
N1' C7' H7'1 109.5 . . ?
N1' C7' H7'2 109.5 . . ?
H7'1 C7' H7'2 109.5 . . ?
N1' C7' H7'3 109.5 . . ?
H7'1 C7' H7'3 109.5 . . ?
H7'2 C7' H7'3 109.5 . . ?
C10 C11 C10 123.1(14) 2 . ?
C10 C11 H11 118.4 2 . ?
C10 C11 H11 118.4 . . ?

loop_
_geom_bond_atom_site_label_1
_geom_bond_atom_site_label_2
_geom_bond_distance
_geom_bond_site_symmetry_2
_geom_bond_publ_flag
Sb1 C1 2.067(12) . ?
Sb1 N1 2.499(7) . ?
Sb1 N1 2.499(7) 2 ?
Sb1 S1 2.673(2) . ?
Sb1 S1 2.673(2) 2 ?
C14 N2 1.470(11) . ?
C14 H14A 0.9600 . ?
C14 H14B 0.9600 . ?
C14 H14C 0.9600 . ?
Sb2 C8 2.128(12) . ?
Sb2 N2 2.468(6) . ?
Sb2 N2 2.468(6) 2 ?
Sb2 S5 2.677(2) 2 ?
Sb2 S5 2.677(2) . ?
Sb1' C1' 2.114(12) . ?
Sb1' N1' 2.492(6) 2_565 ?
Sb1' N1' 2.492(6) . ?
Sb1' S1' 2.6778(19) 2_565 ?
Sb1' S1' 2.6778(19) . ?
Sb2' C8' 2.134(13) . ?
Sb2' N2' 2.467(6) . ?
Sb2' N2' 2.467(6) 2_565 ?
Sb2' S5' 2.6653(19) . ?
Sb2' S5' 2.6653(19) 2_565 ?
C1' C2' 1.397(9) 2_565 ?
C1' C2' 1.397(9) . ?
N2 C12 1.459(11) . ?
N2 C13 1.493(10) . ?
C4' C3' 1.401(10) . ?
C4' C3' 1.401(10) 2_565 ?
C4' H4' 0.9300 . ?
C9 C10 1.369(12) . ?
C9 C8 1.377(11) . ?
C9 C12 1.529(12) . ?
C12 H12A 0.9700 . ?
C12 H12B 0.9700 . ?
C5 N1 1.493(11) . ?
C5 C2 1.524(13) . ?
C5 H5A 0.9700 . ?
C5 H5B 0.9700 . ?
C7 N1 1.457(10) . ?
C7 H7A 0.9600 . ?
C7 H7B 0.9600 . ?
C7 H7C 0.9600 . ?
C4 C3 1.392(14) . ?
C4 C3 1.392(14) 2 ?
C4 H4 0.9300 . ?
C3 C2 1.416(13) . ?
C3 H3 0.9300 . ?
C10 C11 1.351(12) . ?
C10 H10 0.9300 . ?
C2 C1 1.399(10) . ?
C8' C9' 1.371(10) . ?
C8' C9' 1.371(10) 2_565 ?
N2' C12' 1.486(10) . ?
N2' C13' 1.498(10) . ?
N2' C14' 1.504(8) . ?
C10' C11' 1.369(10) . ?
C10' C9' 1.387(10) . ?
C10' H10' 0.9300 . ?
C14' H14D 0.9600 . ?
C14' H14E 0.9600 . ?
C14' H14F 0.9600 . ?
C12' C9' 1.521(11) . ?
C12' H12C 0.9700 . ?
C12' H12D 0.9700 . ?
C13' H13A 0.9600 . ?
C13' H13B 0.9600 . ?
C13' H13C 0.9600 . ?
C11' C10' 1.369(10) 2_565 ?
C11' H11' 0.9300 . ?
C13 H13D 0.9600 . ?
C13 H13E 0.9600 . ?
C13 H13F 0.9600 . ?
N1 C6 1.487(12) . ?
C5' N1' 1.468(10) . ?
C5' C2' 1.496(10) . ?
C5' H5'1 0.9700 . ?
C5' H5'2 0.9700 . ?
C3' C2' 1.367(11) . ?
C3' H3' 0.9300 . ?
C8 C9 1.377(11) 2 ?
C6 H6A 0.9600 . ?
C6 H6B 0.9600 . ?
C6 H6C 0.9600 . ?
S5' S4' 2.043(3) . ?
S4 S5 2.034(3) . ?
S4 S3 2.047(3) . ?
S3 S2 2.052(4) . ?
S2 S1 2.032(3) . ?
S1' S2' 2.035(3) . ?
S4' S3' 2.045(4) . ?
S2' S3' 2.037(4) . ?
C1 C2 1.399(10) 2 ?
C6' N1' 1.492(9) . ?
C6' H6'1 0.9600 . ?
C6' H6'2 0.9600 . ?
C6' H6'3 0.9600 . ?
N1' C7' 1.495(10) . ?
C7' H7'1 0.9600 . ?
C7' H7'2 0.9600 . ?
C7' H7'3 0.9600 . ?
C11 C10 1.351(12) 2 ?
C11 H11 0.9300 . ?
